data_7204223
loop_
_publ_author_name
'Zhang, Haoyu'
'Weng, Linhong'
'Zhou, Yaming'
'Chen, Zhenxia'
'Sun, Jinyu'
'Zhao, Dongyuan'

_publ_section_title
;
 [C6N4H24]CoBe6P6O24&#x00B7;3H2O: a novel 3-dimensional
 beryllophosphate zeolite-like structure encapsulating CoII ions
;
_journal_issue 3
_journal_name_full 'Journal of Materials Chemistry'
_journal_page_first 658
_journal_paper_doi 10.1039/b106643a
_journal_volume 12
_journal_year 2002
_chemical_formula_sum 'C H5 Be Co0.17 N0.67 O4.5 P'
_chemical_formula_weight 148.19
_chemical_name_systematic
; 
? 
;
_space_group_IT_number 148
_symmetry_cell_setting rhombohedral
_symmetry_space_group_name_Hall '-R 3'
_symmetry_space_group_name_H-M 'R -3 :H'
_atom_sites_solution_hydrogens NONE
_atom_sites_solution_primary direct
_atom_sites_solution_secondary difmap
_audit_creation_method SHELXL-97
_cell_angle_alpha 90.00
_cell_angle_beta 90.00
_cell_angle_gamma 120.00
_cell_formula_units_Z 18
_cell_length_a 12.380(3)
_cell_length_b 12.380(3)
_cell_length_c 14.558(5)
_cell_measurement_temperature 298(2)
_cell_volume 1932.3(9)
_computing_structure_refinement 'SHELXL-97 (Sheldrick, 1997)'
_computing_structure_solution 'SHELXS-97 (Sheldrick, 1990)'
_diffrn_ambient_temperature 298(2)
_diffrn_measured_fraction_theta_full 0.988
_diffrn_measured_fraction_theta_max 0.988
_diffrn_radiation_monochromator graphite
_diffrn_radiation_source 'fine-focus sealed tube'
_diffrn_radiation_type MoK\a
_diffrn_radiation_wavelength 0.71073
_diffrn_reflns_av_R_equivalents 0.0313
_diffrn_reflns_av_sigmaI/netI 0.0197
_diffrn_reflns_limit_h_max 13
_diffrn_reflns_limit_h_min -14
_diffrn_reflns_limit_k_max 14
_diffrn_reflns_limit_k_min -10
_diffrn_reflns_limit_l_max 15
_diffrn_reflns_limit_l_min -17
_diffrn_reflns_number 2781
_diffrn_reflns_theta_full 25.00
_diffrn_reflns_theta_max 25.00
_diffrn_reflns_theta_min 2.36
_exptl_absorpt_coefficient_mu 1.170
_exptl_absorpt_correction_T_max 0.7997
_exptl_absorpt_correction_T_min 0.7586
_exptl_crystal_density_diffrn 2.292
_exptl_crystal_density_method 'not measured'
_exptl_crystal_F_000 1353
_exptl_crystal_size_max 0.25
_exptl_crystal_size_mid 0.20
_exptl_crystal_size_min 0.20
_refine_diff_density_max 0.947
_refine_diff_density_min -0.910
_refine_diff_density_rms 0.192
_refine_ls_extinction_coef 0.0030(6)
_refine_ls_extinction_expression Fc^*^=kFc[1+0.001xFc^2^\l^3^/sin(2\q)]^-1/4^
_refine_ls_extinction_method SHELXL
_refine_ls_goodness_of_fit_ref 1.472
_refine_ls_hydrogen_treatment NONE
_refine_ls_matrix_type full
_refine_ls_number_parameters 75
_refine_ls_number_reflns 756
_refine_ls_number_restraints 0
_refine_ls_restrained_S_all 1.472
_refine_ls_R_factor_all 0.0881
_refine_ls_R_factor_gt 0.0878
_refine_ls_shift/su_max 0.000
_refine_ls_shift/su_mean 0.000
_refine_ls_structure_factor_coef Fsqd
_refine_ls_weighting_details 'calc w=1/[\s^2^(Fo^2^)+(0.0000P)^2^+91.2179P] where P=(Fo^2^+2Fc^2^)/3'
_refine_ls_weighting_scheme calc
_refine_ls_wR_factor_gt 0.1929
_refine_ls_wR_factor_ref 0.1931
_reflns_number_gt 750
_reflns_number_total 756
_reflns_threshold_expression >2sigma(I)
_cod_data_source_file b106643a.txt
_cod_data_source_block 010316b
_cod_depositor_comments
;
The following automatic conversions were performed:
'_symmetry_cell_setting' value 'Rhombohedral' changed to 'rhombohedral'
according to '/home/saulius/struct/CIF-dictionaries/cif_core.dic'
dictionary named 'cif_core.dic' version 2.4.1 from 2010-06-29.

Automatic conversion script
Id: cif_fix_enum 1527 2010-12-29 10:47:43Z saulius 
;
_cod_original_cell_volume 1932.5(10)
_cod_original_sg_symbol_H-M 'R-3   '
_cod_original_formula_sum 'C H5 Be Co0.17 N0.67 O4.50 P'
_cod_database_code 7204223

loop_
_symmetry_equiv_pos_as_xyz
'x, y, z'
'-y, x-y, z'
'-x+y, -x, z'
'x+2/3, y+1/3, z+1/3'
'-y+2/3, x-y+1/3, z+1/3'
'-x+y+2/3, -x+1/3, z+1/3'
'x+1/3, y+2/3, z+2/3'
'-y+1/3, x-y+2/3, z+2/3'
'-x+y+1/3, -x+2/3, z+2/3'
'-x, -y, -z'
'y, -x+y, -z'
'x-y, x, -z'
'-x+2/3, -y+1/3, -z+1/3'
'y+2/3, -x+y+1/3, -z+1/3'
'x-y+2/3, x+1/3, -z+1/3'
'-x+1/3, -y+2/3, -z+2/3'
'y+1/3, -x+y+2/3, -z+2/3'
'x-y+1/3, x+2/3, -z+2/3'

loop_
_atom_site_label
_atom_site_type_symbol
_atom_site_fract_x
_atom_site_fract_y
_atom_site_fract_z
_atom_site_U_iso_or_equiv
_atom_site_adp_type
_atom_site_occupancy
_atom_site_symmetry_multiplicity
_atom_site_calc_flag
_atom_site_refinement_flags
_atom_site_disorder_assembly
_atom_site_disorder_group
Co1 Co 0.0000 1.0000 0.0000 0.0121(8) Uani 1 6 d S . .
Be1 Be 0.2348(10) 1.0069(10) 0.0934(7) 0.016(2) Uani 1 1 d . . .
P1 P 0.0044(2) 0.7732(2) 0.09669(15) 0.0146(7) Uani 1 1 d . . .
O1 O -0.0739(5) 0.8374(5) 0.0828(4) 0.0145(13) Uani 1 1 d . . .
O2 O 0.1338(6) 0.8703(6) 0.1254(4) 0.0199(15) Uani 1 1 d . . .
O3 O -0.0496(6) 0.6768(6) 0.1686(4) 0.0215(15) Uani 1 1 d . . .
O4 O 0.0061(6) 0.7136(6) 0.0065(4) 0.0224(15) Uani 1 1 d . . .
N1 N 0.930(3) 0.470(4) 0.999(3) 0.060(9) Uiso 0.33 1 d P . .
N2 N 0.721(4) 0.416(4) 1.024(3) 0.071(11) Uiso 0.33 1 d P . .
O5 O 0.214(6) 0.703(5) 0.234(9) 0.58(10) Uani 0.50 1 d P . .

loop_
_atom_site_aniso_label
_atom_site_aniso_U_11
_atom_site_aniso_U_22
_atom_site_aniso_U_33
_atom_site_aniso_U_23
_atom_site_aniso_U_13
_atom_site_aniso_U_12
Co1 0.0098(10) 0.0098(10) 0.0167(15) 0.000 0.000 0.0049(5)
Be1 0.018(6) 0.014(5) 0.017(5) -0.003(4) -0.003(4) 0.009(5)
P1 0.0145(12) 0.0130(12) 0.0158(12) 0.0025(8) 0.0007(8) 0.0065(9)
O1 0.012(3) 0.012(3) 0.018(3) 0.003(2) 0.003(2) 0.006(2)
O2 0.016(3) 0.014(3) 0.025(3) 0.003(3) -0.003(3) 0.004(3)
O3 0.016(3) 0.021(3) 0.027(3) 0.007(3) 0.004(3) 0.009(3)
O4 0.029(4) 0.018(3) 0.024(3) 0.002(3) -0.005(3) 0.015(3)
O5 0.34(7) 0.24(5) 1.3(3) 0.49(11) 0.62(13) 0.27(6)

loop_
_atom_type_symbol
_atom_type_description
_atom_type_scat_dispersion_real
_atom_type_scat_dispersion_imag
_atom_type_scat_source
Be Be 0.0005 0.0002 'International Tables Vol C Tables 4.2.6.8 and 6.1.1.4'
N N 0.0061 0.0033 'International Tables Vol C Tables 4.2.6.8 and 6.1.1.4'
O O 0.0106 0.0060 'International Tables Vol C Tables 4.2.6.8 and 6.1.1.4'
P P 0.1023 0.0942 'International Tables Vol C Tables 4.2.6.8 and 6.1.1.4'
Co Co 0.3494 0.9721 'International Tables Vol C Tables 4.2.6.8 and 6.1.1.4'
H H 0.0000 0.0000 'International Tables Vol C Tables 4.2.6.8 and 6.1.1.4'
C C 0.0033 0.0016 'International Tables Vol C Tables 4.2.6.8 and 6.1.1.4'

loop_
_geom_angle_atom_site_label_1
_geom_angle_atom_site_label_2
_geom_angle_atom_site_label_3
_geom_angle
_geom_angle_site_symmetry_1
_geom_angle_site_symmetry_3
_geom_angle_publ_flag
O1 Co1 O1 90.9(2) 11_455 12_665 ?
O1 Co1 O1 180.000(1) 11_455 2_675 ?
O1 Co1 O1 89.1(2) 12_665 2_675 ?
O1 Co1 O1 89.1(2) 11_455 3_465 ?
O1 Co1 O1 180.000(1) 12_665 3_465 ?
O1 Co1 O1 90.9(2) 2_675 3_465 ?
O1 Co1 O1 90.9(2) 11_455 10_575 ?
O1 Co1 O1 90.9(2) 12_665 10_575 ?
O1 Co1 O1 89.1(2) 2_675 10_575 ?
O1 Co1 O1 89.1(2) 3_465 10_575 ?
O1 Co1 O1 89.1(2) 11_455 . ?
O1 Co1 O1 89.1(2) 12_665 . ?
O1 Co1 O1 90.9(2) 2_675 . ?
O1 Co1 O1 90.9(2) 3_465 . ?
O1 Co1 O1 180.000(1) 10_575 . ?
O3 Be1 O2 107.8(7) 14_455 . ?
O3 Be1 O4 108.0(7) 14_455 12_665 ?
O2 Be1 O4 111.7(7) . 12_665 ?
O3 Be1 O1 114.8(7) 14_455 2_675 ?
O2 Be1 O1 107.5(7) . 2_675 ?
O4 Be1 O1 107.1(7) 12_665 2_675 ?
O3 P1 O2 108.7(4) . . ?
O3 P1 O4 109.5(4) . . ?
O2 P1 O4 111.2(4) . . ?
O3 P1 O1 111.3(3) . . ?
O2 P1 O1 108.5(3) . . ?
O4 P1 O1 107.7(3) . . ?
P1 O1 Be1 124.0(5) . 3_465 ?
P1 O1 Co1 118.6(3) . . ?
Be1 O1 Co1 113.4(5) 3_465 . ?
P1 O2 Be1 136.6(6) . . ?
P1 O3 Be1 175.7(6) . 15 ?
P1 O4 Be1 124.0(6) . 11_455 ?
N2 N2 N2 60.000(18) 2_655 3_665 ?

loop_
_geom_bond_atom_site_label_1
_geom_bond_atom_site_label_2
_geom_bond_distance
_geom_bond_site_symmetry_2
_geom_bond_publ_flag
Co1 O1 2.122(6) 11_455 ?
Co1 O1 2.122(6) 12_665 ?
Co1 O1 2.122(6) 2_675 ?
Co1 O1 2.122(6) 3_465 ?
Co1 O1 2.122(6) 10_575 ?
Co1 O1 2.122(6) . ?
Be1 O3 1.561(12) 14_455 ?
Be1 O2 1.589(12) . ?
Be1 O4 1.622(12) 12_665 ?
Be1 O1 1.660(12) 2_675 ?
P1 O3 1.473(6) . ?
P1 O2 1.504(6) . ?
P1 O4 1.512(7) . ?
P1 O1 1.542(6) . ?
O1 Be1 1.660(12) 3_465 ?
O3 Be1 1.561(12) 15 ?
O4 Be1 1.622(12) 11_455 ?
N1 N1 1.50(7) 10_767 ?
N2 N2 1.55(7) 2_655 ?
N2 N2 1.55(7) 3_665 ?
